data_2011023
loop_
_publ_author_name
'Dahl, Tor'

_publ_section_title
;
 Intermolecular interactions and molecular geometry in molecular
 complexes of <i>N</i>,<i>N</i>-dimethylaniline: the 1:1 complex with
 1,2,4,5-tetracyanobenzene
;
_journal_issue 6
_journal_name_full 'Acta Crystallographica Section C'
_journal_page_first 708
_journal_page_last 710
_journal_paper_doi 10.1107/S0108270100003590
_journal_volume 56
_journal_year 2000
_chemical_formula_moiety 'C8 H11 N, C10 H2 N4'
_chemical_formula_sum 'C18 H13 N5'
_chemical_formula_weight 299.33
_chemical_name_systematic
;
 ?
;
_space_group_IT_number 2
_symmetry_cell_setting triclinic
_symmetry_space_group_name_Hall '-P 1'
_symmetry_space_group_name_H-M 'P -1'
_audit_creation_method SHELXL-97
_cell_angle_alpha 74.44(4)
_cell_angle_beta 87.05(3)
_cell_angle_gamma 80.30(3)
_cell_formula_units_Z 2
_cell_length_a 7.325(3)
_cell_length_b 7.982(4)
_cell_length_c 13.452(6)
_cell_measurement_reflns_used 25
_cell_measurement_temperature 100(2)
_cell_measurement_theta_max 13.13
_cell_measurement_theta_min 6.45
_cell_volume 746.8(6)
_computing_cell_refinement 'CAD4 Software'
_computing_data_collection 'CAD4 Software (Enraf-Nonius, 1989)'
_computing_data_reduction 'XCAD4 (Harms, 1996)'
_computing_molecular_graphics 'PLATON (Spek, 1998)'
_computing_structure_refinement 'SHELXL97 (Sheldrick, 1997)'
_computing_structure_solution 'SHELXS97 (Sheldrick, 1997)'
_diffrn_ambient_temperature 100(2)
_diffrn_measured_fraction_theta_full .999
_diffrn_measured_fraction_theta_max .999
_diffrn_measurement_device_type 'Enraf-Nonius CAD4'
_diffrn_measurement_method \w--2\q
_diffrn_radiation_monochromator graphite
_diffrn_radiation_source 'fine-focus sealed tube'
_diffrn_radiation_type MoK\a
_diffrn_radiation_wavelength .71069
_diffrn_reflns_av_R_equivalents .0401
_diffrn_reflns_av_sigmaI/netI .0297
_diffrn_reflns_limit_h_max 9
_diffrn_reflns_limit_h_min 0
_diffrn_reflns_limit_k_max 10
_diffrn_reflns_limit_k_min -10
_diffrn_reflns_limit_l_max 17
_diffrn_reflns_limit_l_min -17
_diffrn_reflns_number 3648
_diffrn_reflns_theta_full 27.98
_diffrn_reflns_theta_max 27.98
_diffrn_reflns_theta_min 1.57
_diffrn_standards_decay_% 12
_diffrn_standards_interval_time 60
_diffrn_standards_number 3
_exptl_absorpt_coefficient_mu .084
_exptl_absorpt_correction_T_max .988
_exptl_absorpt_correction_T_min .973
_exptl_absorpt_correction_type gaussian
_exptl_absorpt_process_details 'Platon (Spek, 1998)'
_exptl_crystal_colour Brown
_exptl_crystal_density_diffrn 1.331
_exptl_crystal_density_meas ?
_exptl_crystal_density_method 'not measured'
_exptl_crystal_description Plate
_exptl_crystal_F_000 312
_exptl_crystal_size_max .45
_exptl_crystal_size_mid .35
_exptl_crystal_size_min .15
_refine_diff_density_max .327
_refine_diff_density_min -.289
_refine_ls_extinction_coef .013(4)
_refine_ls_extinction_method 'SHELXL97 (Sheldrick, 1997)'
_refine_ls_goodness_of_fit_ref 1.066
_refine_ls_hydrogen_treatment constr
_refine_ls_matrix_type full
_refine_ls_number_parameters 211
_refine_ls_number_reflns 3603
_refine_ls_number_restraints 0
_refine_ls_restrained_S_all 1.066
_refine_ls_R_factor_all .0732
_refine_ls_R_factor_gt .0427
_refine_ls_shift/su_max .002
_refine_ls_shift/su_mean .000
_refine_ls_structure_factor_coef Fsqd
_refine_ls_weighting_details 'w = 1/[\s^2^(Fo^2^)+(0.0806P)^2^+0.2695P] where P=(Fo^2^+2Fc^2^)/3'
_refine_ls_weighting_scheme calc
_refine_ls_wR_factor_ref .1498
_reflns_number_gt 2501
_reflns_number_total 3603
_reflns_threshold_expression I>2\s(I)
_cod_data_source_file os1110.cif
_cod_data_source_block DMA-TCNB
_cod_depositor_comments
;
The following automatic conversions were performed:

'_exptl_crystal_density_meas' value 'not mesured' was changed to '?'
- the value is perceived as not measured.

Automatic conversion script
Id: cif_fix_values 3008 2015-01-20 13:52:24Z robertas 

The following automatic conversions were performed:

'_refine_ls_weighting_scheme' value 'calc w =
1/[\s^2^(Fo^2^)+(0.0806P)^2^+0.2695P] where P=(Fo^2^+2Fc^2^)/3' was
changed to 'calc'. New tag '_refine_ls_weighting_details' was
created. The value of the new tag was set to 'w =
1/[\s^2^(Fo^2^)+(0.0806P)^2^+0.2695P] where P=(Fo^2^+2Fc^2^)/3'.

Automatic conversion script
Id: cif_fix_values 3143 2015-03-26 13:38:13Z robertas 
;
_cod_database_code 2011023

loop_
_symmetry_equiv_pos_as_xyz
'x, y, z'
'-x, -y, -z'

loop_
_atom_site_label
_atom_site_fract_x
_atom_site_fract_y
_atom_site_fract_z
_atom_site_U_iso_or_equiv
_atom_site_adp_type
_atom_site_calc_flag
_atom_site_refinement_flags
_atom_site_occupancy
_atom_site_disorder_assembly
_atom_site_disorder_group
_atom_site_type_symbol
C1 .4545(2) .2873(2) .28746(12) .0178(3) Uani d . 1 . . C
C2 .5234(2) .3766(2) .19209(12) .0194(3) Uani d . 1 . . C
H2 .5195 .5005 .1761 .023 Uiso calc R 1 . . H
C3 .5966(2) .2858(2) .12149(13) .0242(4) Uani d . 1 . . C
H3 .6413 .3487 .0571 .029 Uiso calc R 1 . . H
C4 .6065(2) .1056(3) .14221(15) .0267(4) Uani d . 1 . . C
H4 .6552 .0445 .0925 .032 Uiso calc R 1 . . H
C5 .5440(2) .0163(2) .23684(15) .0265(4) Uani d . 1 . . C
H5 .5526 -.1081 .2528 .032 Uiso calc R 1 . . H
C6 .4688(2) .1038(2) .30913(14) .0225(4) Uani d . 1 . . C
H6 .4268 .0391 .3738 .027 Uiso calc R 1 . . H
N1 .3672(2) .37941(19) .35501(11) .0221(3) Uani d . 1 . . N
C7 .4002(3) .5574(2) .34391(16) .0293(4) Uani d . 1 . . C
H71 .3288 .6057 .3964 .041 Uiso calc R 1 . . H
H72 .3616 .6308 .2751 .041 Uiso calc R 1 . . H
H73 .5324 .5562 .3527 .041 Uiso calc R 1 . . H
C8 .3250(3) .2832(3) .45917(14) .0307(4) Uani d . 1 . . C
H81 .2578 .1883 .4565 .043 Uiso calc R 1 . . H
H82 .2481 .3636 .4940 .043 Uiso calc R 1 . . H
H83 .4404 .2329 .4974 .043 Uiso calc R 1 . . H
C11 -.0416(2) .2050(2) .30765(12) .0160(3) Uani d . 1 . . C
C12 -.0001(2) .3693(2) .25121(12) .0164(3) Uani d . 1 . . C
C13 .0828(2) .3884(2) .15502(12) .0172(3) Uani d . 1 . . C
H13 .1122 .4995 .1171 .021 Uiso calc R 1 . . H
C14 .1226(2) .2436(2) .11426(12) .0161(3) Uani d . 1 . . C
C15 .0794(2) .0804(2) .17050(12) .0160(3) Uani d . 1 . . C
C16 -.0017(2) .0604(2) .26718(12) .0167(3) Uani d . 1 . . C
H16 -.0297 -.0510 .3054 .020 Uiso calc R 1 . . H
C17 -.1242(2) .1861(2) .40830(13) .0187(3) Uani d . 1 . . C
C18 -.0433(2) .5188(2) .29338(13) .0199(3) Uani d . 1 . . C
C19 .2067(2) .2641(2) .01405(13) .0184(3) Uani d . 1 . . C
C20 .1214(2) -.0682(2) .12705(12) .0190(3) Uani d . 1 . . C
N11 -.1864(2) .1714(2) .48905(11) .0257(3) Uani d . 1 . . N
N12 -.0801(2) .63783(19) .32639(12) .0247(3) Uani d . 1 . . N
N13 .2700(2) .2827(2) -.06665(11) .0252(3) Uani d . 1 . . N
N14 .1545(2) -.18553(19) .09263(12) .0259(3) Uani d . 1 . . N

loop_
_atom_site_aniso_label
_atom_site_aniso_U_11
_atom_site_aniso_U_22
_atom_site_aniso_U_33
_atom_site_aniso_U_12
_atom_site_aniso_U_13
_atom_site_aniso_U_23
C1 .0142(7) .0209(8) .0182(8) -.0039(6) -.0020(6) -.0038(6)
C2 .0178(8) .0182(7) .0206(8) -.0036(6) .0000(6) -.0021(6)
C3 .0183(8) .0349(10) .0189(8) -.0061(7) .0024(6) -.0056(7)
C4 .0200(8) .0333(10) .0308(10) -.0009(7) .0003(7) -.0174(8)
C5 .0219(8) .0181(8) .0400(11) -.0020(6) -.0046(7) -.0085(7)
C6 .0200(8) .0198(8) .0246(8) -.0051(6) -.0019(6) .0010(6)
N1 .0219(7) .0255(7) .0196(7) -.0048(6) .0032(5) -.0072(6)
C7 .0291(9) .0283(9) .0356(10) -.0046(7) -.0006(8) -.0169(8)
C8 .0271(9) .0465(11) .0183(8) -.0077(8) .0043(7) -.0078(8)
C11 .0151(7) .0172(7) .0157(7) -.0039(6) .0013(6) -.0037(6)
C12 .0147(7) .0162(7) .0181(7) -.0031(6) -.0001(6) -.0039(6)
C13 .0166(7) .0151(7) .0190(8) -.0046(6) -.0013(6) -.0012(6)
C14 .0154(7) .0172(7) .0154(7) -.0039(6) -.0001(6) -.0028(6)
C15 .0164(7) .0146(7) .0176(7) -.0032(6) -.0009(6) -.0045(6)
C16 .0167(7) .0138(7) .0189(8) -.0036(6) .0008(6) -.0028(6)
C17 .0179(7) .0157(7) .0224(8) -.0030(6) .0011(6) -.0051(6)
C18 .0201(8) .0183(8) .0202(8) -.0055(6) .0026(6) -.0023(6)
C19 .0202(8) .0153(7) .0202(8) -.0051(6) -.0008(6) -.0038(6)
C20 .0224(8) .0162(7) .0175(7) -.0061(6) .0017(6) -.0016(6)
N11 .0271(8) .0268(8) .0230(8) -.0055(6) .0051(6) -.0064(6)
N12 .0292(8) .0185(7) .0266(8) -.0046(6) .0059(6) -.0070(6)
N13 .0315(8) .0239(7) .0205(7) -.0091(6) .0035(6) -.0043(6)
N14 .0342(8) .0196(7) .0255(8) -.0083(6) .0061(6) -.0071(6)

loop_
_atom_type_symbol
_atom_type_description
_atom_type_scat_dispersion_real
_atom_type_scat_dispersion_imag
_atom_type_scat_source
C C .0033 .0016 'International Tables Vol C Tables 4.2.6.8 and 6.1.1.4'
H H .0000 .0000 'International Tables Vol C Tables 4.2.6.8 and 6.1.1.4'
N N .0061 .0033 'International Tables Vol C Tables 4.2.6.8 and 6.1.1.4'

loop_
_geom_angle_atom_site_label_1
_geom_angle_atom_site_label_2
_geom_angle_atom_site_label_3
_geom_angle
_geom_angle_publ_flag
N1 C1 C6 121.48(15) ?
N1 C1 C2 120.69(15) ?
C6 C1 C2 117.75(16) ?
C3 C2 C1 120.50(16) ?
C4 C3 C2 121.51(17) ?
C3 C4 C5 118.33(17) ?
C4 C5 C6 121.52(17) ?
C5 C6 C1 120.34(16) ?
C1 N1 C7 118.76(15) yes
C1 N1 C8 119.20(15) yes
C7 N1 C8 115.22(15) yes
C16 C11 C12 120.35(15) ?
C16 C11 C17 119.82(14) ?
C12 C11 C17 119.82(14) ?
C13 C12 C11 120.38(15) ?
C13 C12 C18 119.63(14) ?
C11 C12 C18 119.99(15) ?
C12 C13 C14 119.33(15) ?
C13 C14 C15 120.08(15) ?
C13 C14 C19 119.31(14) ?
C15 C14 C19 120.61(14) ?
C16 C15 C14 120.71(15) ?
C16 C15 C20 119.95(14) ?
C14 C15 C20 119.34(15) ?
C15 C16 C11 119.15(15) ?
N11 C17 C11 178.58(18) ?
N12 C18 C12 179.04(18) ?
N13 C19 C14 178.44(18) ?
N14 C20 C15 179.91(18) ?

loop_
_geom_bond_atom_site_label_1
_geom_bond_atom_site_label_2
_geom_bond_site_symmetry_2
_geom_bond_distance
_geom_bond_publ_flag
C1 N1 . 1.384(2) yes
C1 C6 . 1.401(2) ?
C1 C2 . 1.404(2) ?
C2 C3 . 1.379(2) ?
C3 C4 . 1.380(3) ?
C4 C5 . 1.379(3) ?
C5 C6 . 1.384(3) ?
N1 C7 . 1.448(2) yes
N1 C8 . 1.451(2) yes
C11 C16 . 1.386(2) ?
C11 C12 . 1.401(2) ?
C11 C17 . 1.435(2) ?
C12 C13 . 1.382(2) ?
C12 C18 . 1.437(2) ?
C13 C14 . 1.390(2) ?
C14 C15 . 1.398(2) ?
C14 C19 . 1.433(2) ?
C15 C16 . 1.382(2) ?
C15 C20 . 1.440(2) ?
C17 N11 . 1.140(2) ?
C18 N12 . 1.140(2) ?
C19 N13 . 1.140(2) ?
C20 N14 . 1.138(2) ?

loop_
_cod_related_entry_id
_cod_related_entry_database
_cod_related_entry_code
1 ChemSpider 21107229
